data_2229251
loop_
_publ_author_name
'Yan, Wan-Lu'
'Guo, Qiong'
'Li, Cong'
'Ji, Xiao-Ying'
'He, Yan-Ping'

_publ_section_title
;
 6-Cyclohexylmethyl-5-ethyl-2-[(2-oxo-2-phenylethyl)sulfanyl]pyrimidin-4(3<i>H</i>)-one
;
_journal_coeditor_code TK2710
_journal_issue 2
_journal_name_full 'Acta Crystallographica Section E'
_journal_page_first o534
_journal_paper_doi 10.1107/S1600536811003175
_journal_volume 67
_journal_year 2011
_chemical_formula_iupac 'C21 H26 N2 O2 S'
_chemical_formula_moiety 'C21 H26 N2 O2 S'
_chemical_formula_sum 'C21 H26 N2 O2 S'
_chemical_formula_weight 370.50
_chemical_name_systematic
;
6-Cyclohexylmethyl-5-ethyl-2-[(2-oxo-2-phenylethyl)sulfanyl]pyrimidin-
4(3<i>H</i>)-one
;
_space_group_IT_number 2
_symmetry_cell_setting triclinic
_symmetry_space_group_name_Hall '-P 1'
_symmetry_space_group_name_H-M 'P -1'
_atom_sites_solution_hydrogens geom
_atom_sites_solution_primary direct
_atom_sites_solution_secondary difmap
_audit_creation_method SHELXL97
_cell_angle_alpha 84.082(5)
_cell_angle_beta 78.925(5)
_cell_angle_gamma 80.267(5)
_cell_formula_units_Z 2
_cell_length_a 7.516(5)
_cell_length_b 10.960(5)
_cell_length_c 12.490(5)
_cell_measurement_reflns_used 2756
_cell_measurement_temperature 293(2)
_cell_measurement_theta_max 27.28
_cell_measurement_theta_min 2.43
_cell_volume 992.5(9)
_computing_cell_refinement 'SAINT (Bruker, 2004)'
_computing_data_collection 'SMART (Bruker, 2004)'
_computing_data_reduction 'SAINT (Bruker, 2004)'
_computing_molecular_graphics 'SHELXTL (Sheldrick, 2008)'
_computing_publication_material 'SHELXTL (Sheldrick, 2008)'
_computing_structure_refinement 'SHELXL97 (Sheldrick, 2008)'
_computing_structure_solution 'SHELXS97 (Sheldrick, 2008)'
_diffrn_ambient_temperature 293(2)
_diffrn_measured_fraction_theta_full 0.982
_diffrn_measured_fraction_theta_max 0.862
_diffrn_measurement_device_type 'Bruker SMART CCD area-detector'
_diffrn_measurement_method '\f and \w'
_diffrn_radiation_monochromator graphite
_diffrn_radiation_source 'fine-focus sealed tube'
_diffrn_radiation_type MoK\a
_diffrn_radiation_wavelength 0.71073
_diffrn_reflns_av_R_equivalents 0.0191
_diffrn_reflns_av_sigmaI/netI 0.0318
_diffrn_reflns_limit_h_max 9
_diffrn_reflns_limit_h_min -9
_diffrn_reflns_limit_k_max 14
_diffrn_reflns_limit_k_min -14
_diffrn_reflns_limit_l_max 16
_diffrn_reflns_limit_l_min -16
_diffrn_reflns_number 7097
_diffrn_reflns_theta_full 28.10
_diffrn_reflns_theta_max 28.10
_diffrn_reflns_theta_min 1.67
_exptl_absorpt_coefficient_mu 0.180
_exptl_absorpt_correction_T_max 0.9754
_exptl_absorpt_correction_T_min 0.9436
_exptl_absorpt_correction_type multi-scan
_exptl_absorpt_process_details '(<i>SADABS</i>; Bruker, 2004)'
_exptl_crystal_colour colourless
_exptl_crystal_density_diffrn 1.240
_exptl_crystal_density_method 'not measured'
_exptl_crystal_description block
_exptl_crystal_F_000 396
_exptl_crystal_size_max 0.46
_exptl_crystal_size_mid 0.23
_exptl_crystal_size_min 0.17
_refine_diff_density_max 0.175
_refine_diff_density_min -0.179
_refine_ls_extinction_coef 0.042(4)
_refine_ls_extinction_expression Fc^*^=kFc[1+0.001xFc^2^\l^3^/sin(2\q)]^-1/4^
_refine_ls_extinction_method 'SHELXL97 (Sheldrick, 2008)'
_refine_ls_goodness_of_fit_ref 1.026
_refine_ls_hydrogen_treatment constr
_refine_ls_matrix_type full
_refine_ls_number_parameters 237
_refine_ls_number_reflns 4158
_refine_ls_number_restraints 0
_refine_ls_restrained_S_all 1.026
_refine_ls_R_factor_all 0.0533
_refine_ls_R_factor_gt 0.0397
_refine_ls_shift/su_max 0.000
_refine_ls_shift/su_mean 0.000
_refine_ls_structure_factor_coef Fsqd
_refine_ls_weighting_details 'calc w=1/[\s^2^(Fo^2^)+(0.0735P)^2^+0.0929P] where P=(Fo^2^+2Fc^2^)/3'
_refine_ls_weighting_scheme calc
_refine_ls_wR_factor_gt 0.1170
_refine_ls_wR_factor_ref 0.1291
_reflns_number_gt 3203
_reflns_number_total 4158
_reflns_threshold_expression I>2\s(I)
_cod_data_source_file tk2710.cif
_cod_data_source_block I
_cod_database_code 2229251
_cod_database_fobs_code 2229251

loop_
_symmetry_equiv_pos_as_xyz
'x, y, z'
'-x, -y, -z'

loop_
_atom_site_type_symbol
_atom_site_label
_atom_site_fract_x
_atom_site_fract_y
_atom_site_fract_z
_atom_site_U_iso_or_equiv
_atom_site_adp_type
_atom_site_calc_flag
_atom_site_refinement_flags
_atom_site_occupancy
_atom_site_disorder_assembly
_atom_site_disorder_group
C C1 0.0651(2) 0.34455(19) 0.37479(16) 0.0637(5) Uani d . 1 . .
H H1 0.0740 0.2786 0.4276 0.076 Uiso calc R 1 . .
C C2 -0.0742(3) 0.3611(2) 0.31452(19) 0.0768(6) Uani d . 1 . .
H H2 -0.1563 0.3044 0.3255 0.092 Uiso calc R 1 . .
C C3 -0.0931(3) 0.4597(2) 0.23879(17) 0.0735(6) Uani d . 1 . .
H H3 -0.1883 0.4709 0.1992 0.088 Uiso calc R 1 . .
C C4 0.0298(3) 0.5416(2) 0.22211(17) 0.0707(6) Uani d . 1 . .
H H4 0.0174 0.6092 0.1711 0.085 Uiso calc R 1 . .
C C5 0.1713(3) 0.52527(17) 0.27987(16) 0.0622(5) Uani d . 1 . .
H H5 0.2543 0.5815 0.2671 0.075 Uiso calc R 1 . .
C C6 0.1917(2) 0.42627(15) 0.35661(13) 0.0483(4) Uani d . 1 . .
C C7 0.3555(2) 0.40826(14) 0.41151(14) 0.0490(4) Uani d . 1 . .
C C8 0.3441(2) 0.33926(16) 0.52377(14) 0.0518(4) Uani d . 1 . .
H H8A 0.2644 0.2772 0.5284 0.062 Uiso calc R 1 . .
H H8B 0.2876 0.3975 0.5784 0.062 Uiso calc R 1 . .
C C9 0.6130(2) 0.14968(13) 0.46180(12) 0.0409(3) Uani d . 1 . .
C C10 0.8364(2) -0.02021(14) 0.39454(12) 0.0451(4) Uani d . 1 . .
C C11 0.7259(2) -0.02517(14) 0.31332(12) 0.0436(4) Uani d . 1 . .
C C12 0.5655(2) 0.05556(14) 0.31667(12) 0.0426(4) Uani d . 1 . .
C C13 0.8014(3) -0.12053(17) 0.23150(14) 0.0548(4) Uani d . 1 . .
H H13A 0.7058 -0.1299 0.1921 0.066 Uiso calc R 1 . .
H H13B 0.8355 -0.1997 0.2704 0.066 Uiso calc R 1 . .
C C14 0.9669(3) -0.0886(2) 0.14963(16) 0.0727(6) Uani d . 1 . .
H H14A 0.9352 -0.0095 0.1116 0.109 Uiso calc R 1 . .
H H14B 1.0048 -0.1512 0.0980 0.109 Uiso calc R 1 . .
H H14C 1.0655 -0.0849 0.1874 0.109 Uiso calc R 1 . .
C C15 0.4356(2) 0.06173(16) 0.23778(14) 0.0529(4) Uani d . 1 . .
H H15A 0.3134 0.0568 0.2789 0.063 Uiso calc R 1 . .
H H15B 0.4723 -0.0096 0.1942 0.063 Uiso calc R 1 . .
C C16 0.4293(2) 0.18009(16) 0.16104(13) 0.0504(4) Uani d . 1 . .
H H16 0.3873 0.2507 0.2065 0.060 Uiso calc R 1 . .
C C17 0.6149(3) 0.19746(19) 0.09419(16) 0.0658(5) Uani d . 1 . .
H H17A 0.6629 0.1263 0.0514 0.079 Uiso calc R 1 . .
H H17B 0.6992 0.2017 0.1431 0.079 Uiso calc R 1 . .
C C18 0.6038(4) 0.3151(2) 0.0178(2) 0.0849(7) Uani d . 1 . .
H H18A 0.5672 0.3869 0.0608 0.102 Uiso calc R 1 . .
H H18B 0.7238 0.3211 -0.0259 0.102 Uiso calc R 1 . .
C C19 0.4667(4) 0.3152(2) -0.05721(19) 0.0914(8) Uani d . 1 . .
H H19A 0.4570 0.3930 -0.1019 0.110 Uiso calc R 1 . .
H H19B 0.5099 0.2485 -0.1057 0.110 Uiso calc R 1 . .
C C20 0.2831(4) 0.2987(2) 0.00690(19) 0.0825(7) Uani d . 1 . .
H H20A 0.2010 0.2931 -0.0430 0.099 Uiso calc R 1 . .
H H20B 0.2335 0.3709 0.0481 0.099 Uiso calc R 1 . .
C C21 0.2904(3) 0.1827(2) 0.08558(17) 0.0692(6) Uani d . 1 . .
H H21A 0.3233 0.1098 0.0439 0.083 Uiso calc R 1 . .
H H21B 0.1697 0.1797 0.1296 0.083 Uiso calc R 1 . .
N N2 0.77310(18) 0.07257(11) 0.46550(10) 0.0446(3) Uani d . 1 . .
H H2A 0.8372 0.0817 0.5134 0.054 Uiso calc R 1 . .
N N1 0.50716(18) 0.14361(12) 0.39265(10) 0.0448(3) Uani d . 1 . .
O O1 0.49051(17) 0.45336(12) 0.36902(12) 0.0662(4) Uani d . 1 . .
O O2 0.98026(18) -0.09226(11) 0.40372(10) 0.0621(4) Uani d . 1 . .
S S1 0.56039(6) 0.26398(4) 0.55656(3) 0.05176(16) Uani d . 1 . .

loop_
_atom_site_aniso_label
_atom_site_aniso_U_11
_atom_site_aniso_U_22
_atom_site_aniso_U_33
_atom_site_aniso_U_12
_atom_site_aniso_U_13
_atom_site_aniso_U_23
C1 0.0452(10) 0.0686(12) 0.0717(12) -0.0097(9) -0.0091(9) 0.0197(9)
C2 0.0499(11) 0.0943(16) 0.0845(14) -0.0205(11) -0.0142(10) 0.0214(12)
C3 0.0470(11) 0.0964(16) 0.0684(12) 0.0058(11) -0.0100(9) 0.0057(11)
C4 0.0724(14) 0.0637(12) 0.0646(12) 0.0105(11) -0.0110(10) 0.0120(9)
C5 0.0633(12) 0.0491(10) 0.0674(11) -0.0028(9) -0.0045(9) 0.0042(8)
C6 0.0420(9) 0.0427(8) 0.0527(9) 0.0021(7) 0.0018(7) -0.0016(7)
C7 0.0457(9) 0.0372(8) 0.0592(10) -0.0009(7) -0.0011(7) -0.0055(7)
C8 0.0487(10) 0.0530(9) 0.0509(9) -0.0024(8) -0.0029(7) -0.0107(7)
C9 0.0456(9) 0.0369(7) 0.0395(7) -0.0058(6) -0.0076(6) -0.0002(6)
C10 0.0532(10) 0.0387(8) 0.0439(8) -0.0027(7) -0.0134(7) -0.0029(6)
C11 0.0516(9) 0.0411(8) 0.0393(8) -0.0107(7) -0.0093(6) -0.0013(6)
C12 0.0472(9) 0.0437(8) 0.0390(7) -0.0127(7) -0.0099(6) 0.0015(6)
C13 0.0617(11) 0.0549(10) 0.0488(9) -0.0067(8) -0.0091(8) -0.0131(7)
C14 0.0771(14) 0.0703(13) 0.0607(11) -0.0026(11) 0.0067(10) -0.0082(9)
C15 0.0548(10) 0.0564(10) 0.0533(9) -0.0147(8) -0.0184(8) -0.0041(8)
C16 0.0554(10) 0.0515(9) 0.0475(9) -0.0019(8) -0.0197(7) -0.0093(7)
C17 0.0657(12) 0.0642(12) 0.0646(11) -0.0061(10) -0.0143(9) 0.0076(9)
C18 0.0946(18) 0.0703(14) 0.0837(15) -0.0142(13) -0.0134(13) 0.0207(12)
C19 0.134(2) 0.0711(15) 0.0622(13) 0.0098(15) -0.0294(14) 0.0062(11)
C20 0.1008(19) 0.0758(14) 0.0750(14) 0.0137(13) -0.0477(14) -0.0086(11)
C21 0.0726(14) 0.0746(13) 0.0682(12) -0.0044(11) -0.0350(10) -0.0099(10)
N2 0.0524(8) 0.0418(7) 0.0421(7) -0.0032(6) -0.0171(6) -0.0049(5)
N1 0.0461(8) 0.0456(7) 0.0443(7) -0.0062(6) -0.0122(6) -0.0038(5)
O1 0.0512(8) 0.0637(8) 0.0807(9) -0.0157(6) -0.0052(6) 0.0069(7)
O2 0.0699(9) 0.0519(7) 0.0667(8) 0.0136(6) -0.0314(6) -0.0164(6)
S1 0.0566(3) 0.0501(3) 0.0499(3) -0.00196(19) -0.01321(19) -0.01319(18)

loop_
_atom_type_symbol
_atom_type_description
_atom_type_scat_dispersion_real
_atom_type_scat_dispersion_imag
_atom_type_scat_source
C C 0.0033 0.0016 'International Tables Vol C Tables 4.2.6.8 and 6.1.1.4'
H H 0.0000 0.0000 'International Tables Vol C Tables 4.2.6.8 and 6.1.1.4'
N N 0.0061 0.0033 'International Tables Vol C Tables 4.2.6.8 and 6.1.1.4'
O O 0.0106 0.0060 'International Tables Vol C Tables 4.2.6.8 and 6.1.1.4'
S S 0.1246 0.1234 'International Tables Vol C Tables 4.2.6.8 and 6.1.1.4'

loop_
_geom_angle_atom_site_label_1
_geom_angle_atom_site_label_2
_geom_angle_atom_site_label_3
_geom_angle_site_symmetry_1
_geom_angle_site_symmetry_3
_geom_angle
_geom_angle_publ_flag
C2 C1 C6 . . 120.01(18) ?
C2 C1 H1 . . 120.0 ?
C6 C1 H1 . . 120.0 ?
C3 C2 C1 . . 120.9(2) ?
C3 C2 H2 . . 119.5 ?
C1 C2 H2 . . 119.5 ?
C4 C3 C2 . . 119.1(2) ?
C4 C3 H3 . . 120.5 ?
C2 C3 H3 . . 120.5 ?
C3 C4 C5 . . 120.76(19) ?
C3 C4 H4 . . 119.6 ?
C5 C4 H4 . . 119.6 ?
C4 C5 C6 . . 120.67(19) ?
C4 C5 H5 . . 119.7 ?
C6 C5 H5 . . 119.7 ?
C5 C6 C1 . . 118.49(18) ?
C5 C6 C7 . . 118.30(16) ?
C1 C6 C7 . . 123.11(16) ?
O1 C7 C6 . . 120.20(16) ?
O1 C7 C8 . . 121.06(16) ?
C6 C7 C8 . . 118.65(14) ?
C7 C8 S1 . . 114.80(12) ?
C7 C8 H8A . . 108.6 ?
S1 C8 H8A . . 108.6 ?
C7 C8 H8B . . 108.6 ?
S1 C8 H8B . . 108.6 ?
H8A C8 H8B . . 107.5 ?
N1 C9 N2 . . 123.68(14) ?
N1 C9 S1 . . 121.55(12) ?
N2 C9 S1 . . 114.75(11) ?
O2 C10 N2 . . 119.81(14) ?
O2 C10 C11 . . 124.65(14) ?
N2 C10 C11 . . 115.54(14) ?
C12 C11 C10 . . 118.33(14) ?
C12 C11 C13 . . 126.18(15) ?
C10 C11 C13 . . 115.48(15) ?
C11 C12 N1 . . 122.99(14) ?
C11 C12 C15 . . 124.59(14) ?
N1 C12 C15 . . 112.40(14) ?
C11 C13 C14 . . 113.75(15) ?
C11 C13 H13A . . 108.8 ?
C14 C13 H13A . . 108.8 ?
C11 C13 H13B . . 108.8 ?
C14 C13 H13B . . 108.8 ?
H13A C13 H13B . . 107.7 ?
C13 C14 H14A . . 109.5 ?
C13 C14 H14B . . 109.5 ?
H14A C14 H14B . . 109.5 ?
C13 C14 H14C . . 109.5 ?
H14A C14 H14C . . 109.5 ?
H14B C14 H14C . . 109.5 ?
C12 C15 C16 . . 113.41(13) ?
C12 C15 H15A . . 108.9 ?
C16 C15 H15A . . 108.9 ?
C12 C15 H15B . . 108.9 ?
C16 C15 H15B . . 108.9 ?
H15A C15 H15B . . 107.7 ?
C17 C16 C21 . . 110.13(16) ?
C17 C16 C15 . . 113.00(15) ?
C21 C16 C15 . . 110.86(15) ?
C17 C16 H16 . . 107.5 ?
C21 C16 H16 . . 107.5 ?
C15 C16 H16 . . 107.5 ?
C16 C17 C18 . . 111.75(17) ?
C16 C17 H17A . . 109.3 ?
C18 C17 H17A . . 109.3 ?
C16 C17 H17B . . 109.3 ?
C18 C17 H17B . . 109.3 ?
H17A C17 H17B . . 107.9 ?
C19 C18 C17 . . 111.2(2) ?
C19 C18 H18A . . 109.4 ?
C17 C18 H18A . . 109.4 ?
C19 C18 H18B . . 109.4 ?
C17 C18 H18B . . 109.4 ?
H18A C18 H18B . . 108.0 ?
C20 C19 C18 . . 111.0(2) ?
C20 C19 H19A . . 109.4 ?
C18 C19 H19A . . 109.4 ?
C20 C19 H19B . . 109.4 ?
C18 C19 H19B . . 109.4 ?
H19A C19 H19B . . 108.0 ?
C19 C20 C21 . . 112.29(19) ?
C19 C20 H20A . . 109.1 ?
C21 C20 H20A . . 109.1 ?
C19 C20 H20B . . 109.1 ?
C21 C20 H20B . . 109.1 ?
H20A C20 H20B . . 107.9 ?
C20 C21 C16 . . 112.09(17) ?
C20 C21 H21A . . 109.2 ?
C16 C21 H21A . . 109.2 ?
C20 C21 H21B . . 109.2 ?
C16 C21 H21B . . 109.2 ?
H21A C21 H21B . . 107.9 ?
C9 N2 C10 . . 121.91(13) ?
C9 N2 H2A . . 119.0 ?
C10 N2 H2A . . 119.0 ?
C9 N1 C12 . . 117.43(14) ?
C9 S1 C8 . . 99.15(8) ?

loop_
_geom_bond_atom_site_label_1
_geom_bond_atom_site_label_2
_geom_bond_site_symmetry_2
_geom_bond_distance
_geom_bond_publ_flag
C1 C2 . 1.380(3) ?
C1 C6 . 1.386(2) ?
C1 H1 . 0.9300 ?
C2 C3 . 1.368(3) ?
C2 H2 . 0.9300 ?
C3 C4 . 1.368(3) ?
C3 H3 . 0.9300 ?
C4 C5 . 1.374(3) ?
C4 H4 . 0.9300 ?
C5 C6 . 1.380(3) ?
C5 H5 . 0.9300 ?
C6 C7 . 1.497(3) ?
C7 O1 . 1.210(2) ?
C7 C8 . 1.517(2) ?
C8 S1 . 1.795(2) ?
C8 H8A . 0.9700 ?
C8 H8B . 0.9700 ?
C9 N1 . 1.295(2) ?
C9 N2 . 1.354(2) ?
C9 S1 . 1.7563(16) ?
C10 O2 . 1.243(2) ?
C10 N2 . 1.381(2) ?
C10 C11 . 1.440(2) ?
C11 C12 . 1.366(2) ?
C11 C13 . 1.502(2) ?
C12 N1 . 1.382(2) ?
C12 C15 . 1.504(2) ?
C13 C14 . 1.516(3) ?
C13 H13A . 0.9700 ?
C13 H13B . 0.9700 ?
C14 H14A . 0.9600 ?
C14 H14B . 0.9600 ?
C14 H14C . 0.9600 ?
C15 C16 . 1.531(2) ?
C15 H15A . 0.9700 ?
C15 H15B . 0.9700 ?
C16 C17 . 1.513(3) ?
C16 C21 . 1.530(2) ?
C16 H16 . 0.9800 ?
C17 C18 . 1.523(3) ?
C17 H17A . 0.9700 ?
C17 H17B . 0.9700 ?
C18 C19 . 1.520(3) ?
C18 H18A . 0.9700 ?
C18 H18B . 0.9700 ?
C19 C20 . 1.486(4) ?
C19 H19A . 0.9700 ?
C19 H19B . 0.9700 ?
C20 C21 . 1.524(3) ?
C20 H20A . 0.9700 ?
C20 H20B . 0.9700 ?
C21 H21A . 0.9700 ?
C21 H21B . 0.9700 ?
N2 H2A . 0.8600 ?

loop_
_geom_hbond_atom_site_label_D
_geom_hbond_atom_site_label_H
_geom_hbond_atom_site_label_A
_geom_hbond_site_symmetry_A
_geom_hbond_distance_DH
_geom_hbond_distance_HA
_geom_hbond_distance_DA
_geom_hbond_angle_DHA
N2 H2A O2 2_756 0.86 1.90 2.743(2) 168

loop_
_geom_torsion_atom_site_label_1
_geom_torsion_atom_site_label_2
_geom_torsion_atom_site_label_3
_geom_torsion_atom_site_label_4
_geom_torsion_site_symmetry_1
_geom_torsion_site_symmetry_2
_geom_torsion_site_symmetry_3
_geom_torsion_site_symmetry_4
_geom_torsion
_geom_torsion_publ_flag
C6 C1 C2 C3 . . . . -2.0(4) ?
C1 C2 C3 C4 . . . . 0.9(4) ?
C2 C3 C4 C5 . . . . 0.4(3) ?
C3 C4 C5 C6 . . . . -0.5(3) ?
C4 C5 C6 C1 . . . . -0.6(3) ?
C4 C5 C6 C7 . . . . 175.91(16) ?
C2 C1 C6 C5 . . . . 1.9(3) ?
C2 C1 C6 C7 . . . . -174.50(18) ?
C5 C6 C7 O1 . . . . -21.6(2) ?
C1 C6 C7 O1 . . . . 154.81(18) ?
C5 C6 C7 C8 . . . . 154.89(16) ?
C1 C6 C7 C8 . . . . -28.7(2) ?
O1 C7 C8 S1 . . . . -29.6(2) ?
C6 C7 C8 S1 . . . . 153.97(12) ?
O2 C10 C11 C12 . . . . 176.35(16) ?
N2 C10 C11 C12 . . . . -3.6(2) ?
O2 C10 C11 C13 . . . . -4.0(2) ?
N2 C10 C11 C13 . . . . 176.04(13) ?
C10 C11 C12 N1 . . . . 1.7(2) ?
C13 C11 C12 N1 . . . . -177.99(14) ?
C10 C11 C12 C15 . . . . 179.99(14) ?
C13 C11 C12 C15 . . . . 0.3(2) ?
C12 C11 C13 C14 . . . . 107.9(2) ?
C10 C11 C13 C14 . . . . -71.8(2) ?
C11 C12 C15 C16 . . . . -110.85(18) ?
N1 C12 C15 C16 . . . . 67.63(19) ?
C12 C15 C16 C17 . . . . 57.7(2) ?
C12 C15 C16 C21 . . . . -178.14(15) ?
C21 C16 C17 C18 . . . . 54.8(2) ?
C15 C16 C17 C18 . . . . 179.37(17) ?
C16 C17 C18 C19 . . . . -56.5(3) ?
C17 C18 C19 C20 . . . . 55.8(3) ?
C18 C19 C20 C21 . . . . -54.8(3) ?
C19 C20 C21 C16 . . . . 54.2(2) ?
C17 C16 C21 C20 . . . . -53.3(2) ?
C15 C16 C21 C20 . . . . -179.13(18) ?
N1 C9 N2 C10 . . . . -0.1(2) ?
S1 C9 N2 C10 . . . . -178.32(11) ?
O2 C10 N2 C9 . . . . -176.98(14) ?
C11 C10 N2 C9 . . . . 3.0(2) ?
N2 C9 N1 C12 . . . . -2.1(2) ?
S1 C9 N1 C12 . . . . 175.98(10) ?
C11 C12 N1 C9 . . . . 1.3(2) ?
C15 C12 N1 C9 . . . . -177.25(13) ?
N1 C9 S1 C8 . . . . 2.47(15) ?
N2 C9 S1 C8 . . . . -179.29(11) ?
C7 C8 S1 C9 . . . . -67.38(14) ?

loop_
_cod_related_entry_id
_cod_related_entry_database
_cod_related_entry_code
1 ChemSpider 26378206
